data_7707563
loop_
_publ_author_name
'Kataoka, Yusuke'
'Imasaki, Nanako'
'Yano, Natsumi'
'Mitsumi, Minoru'
'Handa, Makoto'

_publ_section_title
;
 Redox-triggered reversible modulation of intense near-infrared and
 visible absorption using a paddlewheel-type diruthenium(III) complex.
;
_journal_issue 27
_journal_name_full 'Dalton transactions (Cambridge, England : 2003)'
_journal_page_first 9547
_journal_page_last 9553
_journal_paper_doi 10.1039/d1dt01681d
_journal_volume 50
_journal_year 2021
_chemical_formula_sum 'C44 H46 Cl2 Co F12 N8 Ru2'
_chemical_formula_weight 1246.86
_space_group_crystal_system monoclinic
_space_group_IT_number 14
_space_group_name_Hall '-P 2yn'
_space_group_name_H-M_alt 'P 1 21/n 1'
_atom_sites_solution_hydrogens geom
_atom_sites_solution_primary direct
_atom_sites_solution_secondary difmap
_audit_creation_method SHELXL-2014/7
_audit_update_record
;
2021-01-08 deposited with the CCDC.	2021-06-02 downloaded from the CCDC.
;
_cell_angle_alpha 90
_cell_angle_beta 96.297(3)
_cell_angle_gamma 90
_cell_formula_units_Z 2
_cell_length_a 14.0204(5)
_cell_length_b 10.3722(4)
_cell_length_c 16.8406(6)
_cell_measurement_reflns_used 11657
_cell_measurement_temperature 150(2)
_cell_measurement_theta_max 31.42
_cell_measurement_theta_min 2.31
_cell_volume 2434.22(16)
_computing_cell_refinement 'CrysAlisPro 1.171.38.46 (Rigaku OD, 2015)'
_computing_data_collection 'CrystalClear-SM Expert 2.0 r16 (Rigaku, 2014)'
_computing_data_reduction 'CrysAlisPro 1.171.38.46 (Rigaku OD, 2015)'
_computing_molecular_graphics 'CrystalStructure 4.3 (Rigaku, 2019)'
_computing_publication_material 'CrystalStructure 4.3 (Rigaku, 2019)'
_computing_structure_refinement 'SHELXL-2014/7 (Sheldrick, 2014)'
_computing_structure_solution 'SHELXT Version 2018/2 (Sheldrick, 2014)'
_diffrn_ambient_temperature 150(2)
_diffrn_detector_area_resol_mean 28.5714
_diffrn_measured_fraction_theta_full 0.996
_diffrn_measured_fraction_theta_max 0.996
_diffrn_measurement_device_type 'Rigaku Saturn724+ (4x4 bin mode)'
_diffrn_measurement_method '/w scans'
_diffrn_radiation_type MoK\a
_diffrn_radiation_wavelength 0.71075
_diffrn_reflns_av_R_equivalents 0.0341
_diffrn_reflns_av_unetI/netI 0.0288
_diffrn_reflns_Laue_measured_fraction_full 0.996
_diffrn_reflns_Laue_measured_fraction_max 0.996
_diffrn_reflns_limit_h_max 14
_diffrn_reflns_limit_h_min -16
_diffrn_reflns_limit_k_max 11
_diffrn_reflns_limit_k_min -11
_diffrn_reflns_limit_l_max 19
_diffrn_reflns_limit_l_min -19
_diffrn_reflns_number 14631
_diffrn_reflns_point_group_measured_fraction_full 0.996
_diffrn_reflns_point_group_measured_fraction_max 0.996
_diffrn_reflns_theta_full 24.249
_diffrn_reflns_theta_max 24.249
_diffrn_reflns_theta_min 2.661
_diffrn_source 'Rotating Anode'
_exptl_absorpt_coefficient_mu 1.147
_exptl_absorpt_correction_T_max 1.00000
_exptl_absorpt_correction_T_min 0.86230
_exptl_absorpt_correction_type multi-scan
_exptl_absorpt_process_details
;
CrysAlisPro 1.171.38.46 (Rigaku Oxford Diffraction, 2015)
Empirical absorption correction using spherical harmonics,
 implemented in SCALE3 ABSPACK scaling algorithm.
;
_exptl_crystal_colour Red
_exptl_crystal_density_diffrn 1.701
_exptl_crystal_density_method 'not measured'
_exptl_crystal_description Platelet
_exptl_crystal_F_000 1246
_exptl_crystal_size_max 0.25
_exptl_crystal_size_mid 0.15
_exptl_crystal_size_min 0.01
_refine_diff_density_max 1.501
_refine_diff_density_min -0.899
_refine_diff_density_rms 0.140
_refine_ls_extinction_method none
_refine_ls_goodness_of_fit_ref 1.358
_refine_ls_hydrogen_treatment constr
_refine_ls_matrix_type full
_refine_ls_number_parameters 313
_refine_ls_number_reflns 3910
_refine_ls_number_restraints 0
_refine_ls_restrained_S_all 1.358
_refine_ls_R_factor_all 0.0840
_refine_ls_R_factor_gt 0.0799
_refine_ls_shift/su_max 0.000
_refine_ls_shift/su_mean 0.000
_refine_ls_structure_factor_coef Fsqd
_refine_ls_weighting_details 'w=1/[\s^2^(Fo^2^)+41.5918P] where P=(Fo^2^+2Fc^2^)/3'
_refine_ls_weighting_scheme calc
_refine_ls_wR_factor_gt 0.1883
_refine_ls_wR_factor_ref 0.1898
_reflns_Friedel_coverage 0.000
_reflns_number_gt 3632
_reflns_number_total 3910
_reflns_threshold_expression 'I > 2\s(I)'
_cod_data_source_file d1dt01681d2.cif
_cod_data_source_block '[CoCps2][Ru2(amtfmp)4Cl2]'
_cod_depositor_comments 'Adding full bibliography for 7707562--7707563.cif.'
_cod_original_sg_symbol_H-M 'P 21/n'
_cod_database_code 7707563
_shelx_shelxl_version_number 2014/7
_shelx_space_group_comment
;
The symmetry employed for this shelxl refinement is uniquely defined
by the following loop, which should always be used as a source of
symmetry information in preference to the above space-group names.
They are only intended as comments.
;

loop_
_space_group_symop_operation_xyz
'x, y, z'
'-x+1/2, y+1/2, -z+1/2'
'-x, -y, -z'
'x-1/2, -y-1/2, z-1/2'

loop_
_atom_site_label
_atom_site_type_symbol
_atom_site_fract_x
_atom_site_fract_y
_atom_site_fract_z
_atom_site_U_iso_or_equiv
_atom_site_adp_type
_atom_site_occupancy
_atom_site_site_symmetry_order
_atom_site_calc_flag
_atom_site_refinement_flags_posn
_atom_site_refinement_flags_adp
_atom_site_refinement_flags_occupancy
_atom_site_disorder_assembly
_atom_site_disorder_group
Ru1 Ru 0.44721(5) 0.42645(8) 0.46816(5) 0.0256(3) Uani 1 1 d . . . . .
Co1 Co 0.0000 1.0000 0.5000 0.0322(5) Uani 1 2 d S . P . .
Cl1 Cl 0.32181(18) 0.2601(3) 0.41841(16) 0.0364(6) Uani 1 1 d . . . . .
F1 F 0.2026(5) 0.4295(8) 0.6520(5) 0.062(2) Uani 1 1 d . . . . .
F2 F 0.1474(5) 0.5567(8) 0.5596(4) 0.0553(19) Uani 1 1 d . . . . .
F3 F 0.1334(5) 0.6065(8) 0.6812(5) 0.065(2) Uani 1 1 d . . . . .
F4 F 0.4460(5) 0.1047(8) 0.6739(5) 0.070(2) Uani 1 1 d . . . . .
F5 F 0.5714(7) 0.0168(8) 0.7333(6) 0.081(3) Uani 1 1 d . . . . .
F6 F 0.5487(7) 0.0250(8) 0.6040(5) 0.074(2) Uani 1 1 d . . . . .
N1 N 0.4494(6) 0.6377(8) 0.6032(5) 0.0276(19) Uani 1 1 d . . . . .
N2 N 0.3489(6) 0.4891(9) 0.5388(5) 0.031(2) Uani 1 1 d . . . . .
H2 H 0.2925 0.4509 0.5327 0.037 Uiso 1 1 calc R U . . .
N3 N 0.6012(6) 0.4372(9) 0.6171(5) 0.031(2) Uani 1 1 d . . . . .
N4 N 0.4963(6) 0.2940(8) 0.5517(5) 0.0277(19) Uani 1 1 d . . . . .
H4A H 0.4714 0.2161 0.5472 0.033 Uiso 1 1 calc R U . . .
C1 C 0.3603(7) 0.5807(11) 0.5929(6) 0.028(2) Uani 1 1 d . . . . .
C2 C 0.2870(7) 0.6243(11) 0.6405(6) 0.030(2) Uani 1 1 d . . . . .
C3 C 0.3066(8) 0.7232(12) 0.6916(6) 0.039(3) Uani 1 1 d . . . . .
H3 H 0.2580 0.7523 0.7225 0.047 Uiso 1 1 calc R U . . .
C4 C 0.3950(8) 0.7838(11) 0.7006(7) 0.039(3) Uani 1 1 d . . . . .
H4 H 0.4080 0.8552 0.7355 0.046 Uiso 1 1 calc R U . . .
C5 C 0.4637(8) 0.7335(11) 0.6553(6) 0.035(3) Uani 1 1 d . . . . .
H5 H 0.5259 0.7709 0.6623 0.042 Uiso 1 1 calc R U . . .
C6 C 0.1938(8) 0.5552(12) 0.6329(7) 0.038(3) Uani 1 1 d . . . . .
C7 C 0.5627(7) 0.3156(10) 0.6120(6) 0.029(2) Uani 1 1 d . . . . .
C8 C 0.5925(9) 0.2194(12) 0.6716(7) 0.044(3) Uani 1 1 d . . . . .
C9 C 0.6663(9) 0.2480(13) 0.7293(7) 0.052(3) Uani 1 1 d . . . . .
H9 H 0.6885 0.1828 0.7664 0.062 Uiso 1 1 calc R U . . .
C10 C 0.7091(8) 0.3662(12) 0.7355(8) 0.049(3) Uani 1 1 d . . . . .
H10 H 0.7581 0.3871 0.7770 0.059 Uiso 1 1 calc R U . . .
C11 C 0.6748(9) 0.4559(12) 0.6750(7) 0.045(3) Uani 1 1 d . . . . .
H11 H 0.7067 0.5367 0.6753 0.054 Uiso 1 1 calc R U . . .
C12 C 0.5425(10) 0.0938(13) 0.6695(9) 0.055(3) Uani 1 1 d . . . . .
C13 C 0.0578(7) 0.9161(12) 0.6049(7) 0.039(3) Uani 1 1 d . . . . .
C14 C 0.0103(8) 0.8228(12) 0.5534(7) 0.042(3) Uani 1 1 d . . . . .
C15 C 0.0542(8) 0.8191(10) 0.4811(7) 0.036(3) Uani 1 1 d . . . . .
C16 C 0.1296(8) 0.9123(12) 0.4876(7) 0.039(3) Uani 1 1 d . . . . .
C17 C 0.1328(7) 0.9694(10) 0.5636(7) 0.036(3) Uani 1 1 d . . . . .
C18 C 0.0375(9) 0.9464(14) 0.6886(7) 0.052(3) Uani 1 1 d . . . . .
H18A H 0.0808 1.0148 0.7106 0.062 Uiso 1 1 calc R U . . .
H18B H -0.0291 0.9751 0.6880 0.062 Uiso 1 1 calc R U . . .
H18C H 0.0477 0.8689 0.7218 0.062 Uiso 1 1 calc R U . . .
C19 C -0.0688(9) 0.7345(13) 0.5734(9) 0.054(3) Uani 1 1 d . . . . .
H19A H -0.0889 0.6795 0.5272 0.065 Uiso 1 1 calc R U . . .
H19B H -0.0454 0.6804 0.6191 0.065 Uiso 1 1 calc R U . . .
H19C H -0.1234 0.7859 0.5867 0.065 Uiso 1 1 calc R U . . .
C20 C 0.0309(10) 0.7312(13) 0.4109(8) 0.054(3) Uani 1 1 d . . . . .
H20A H 0.0731 0.7510 0.3698 0.065 Uiso 1 1 calc R U . . .
H20B H 0.0407 0.6415 0.4281 0.065 Uiso 1 1 calc R U . . .
H20C H -0.0361 0.7437 0.3890 0.065 Uiso 1 1 calc R U . . .
C21 C 0.1984(9) 0.9386(13) 0.4281(8) 0.050(3) Uani 1 1 d . . . . .
H21A H 0.1808 0.8870 0.3800 0.060 Uiso 1 1 calc R U . . .
H21B H 0.1962 1.0304 0.4141 0.060 Uiso 1 1 calc R U . . .
H21C H 0.2635 0.9158 0.4511 0.060 Uiso 1 1 calc R U . . .
C22 C 0.2025(8) 1.0740(14) 0.5976(8) 0.050(3) Uani 1 1 d . . . . .
H22A H 0.1888 1.0962 0.6518 0.061 Uiso 1 1 calc R U . . .
H22B H 0.2685 1.0422 0.5992 0.061 Uiso 1 1 calc R U . . .
H22C H 0.1948 1.1508 0.5636 0.061 Uiso 1 1 calc R U . . .

loop_
_atom_site_aniso_label
_atom_site_aniso_U_11
_atom_site_aniso_U_22
_atom_site_aniso_U_33
_atom_site_aniso_U_23
_atom_site_aniso_U_13
_atom_site_aniso_U_12
Ru1 0.0198(4) 0.0319(5) 0.0247(4) 0.0005(4) 0.0014(3) -0.0097(4)
Co1 0.0255(11) 0.0283(12) 0.0428(12) 0.0007(10) 0.0034(9) -0.0104(9)
Cl1 0.0298(13) 0.0349(15) 0.0435(15) -0.0038(12) -0.0005(11) -0.0139(12)
F1 0.053(4) 0.052(5) 0.084(6) 0.019(4) 0.024(4) -0.016(4)
F2 0.032(4) 0.075(6) 0.057(4) -0.011(4) 0.000(3) 0.003(4)
F3 0.043(4) 0.080(6) 0.076(5) -0.015(5) 0.031(4) -0.005(4)
F4 0.049(5) 0.066(6) 0.098(6) 0.029(5) 0.016(4) -0.009(4)
F5 0.087(6) 0.056(5) 0.096(7) 0.033(5) -0.014(5) 0.002(5)
F6 0.096(7) 0.047(5) 0.081(6) -0.013(4) 0.019(5) -0.011(5)
N1 0.026(4) 0.029(5) 0.028(4) 0.000(4) 0.002(3) -0.011(4)
N2 0.023(4) 0.037(5) 0.032(5) 0.000(4) 0.003(4) -0.014(4)
N3 0.022(4) 0.047(6) 0.023(4) -0.004(4) -0.001(3) -0.005(4)
N4 0.033(5) 0.021(5) 0.030(5) 0.001(4) 0.005(4) 0.002(4)
C1 0.025(5) 0.032(6) 0.026(5) 0.011(5) 0.004(4) -0.001(5)
C2 0.029(5) 0.036(6) 0.026(5) 0.005(5) 0.007(4) 0.003(5)
C3 0.048(7) 0.043(7) 0.029(6) 0.010(5) 0.016(5) 0.010(6)
C4 0.045(7) 0.032(6) 0.040(6) -0.008(5) 0.010(5) -0.007(5)
C5 0.037(6) 0.035(7) 0.034(6) -0.002(5) 0.007(5) -0.009(5)
C6 0.034(6) 0.041(7) 0.042(7) 0.001(6) 0.018(5) 0.000(5)
C7 0.032(6) 0.028(6) 0.027(5) 0.001(4) 0.005(4) 0.008(5)
C8 0.049(7) 0.043(7) 0.038(6) -0.004(6) -0.003(5) 0.015(6)
C9 0.059(8) 0.050(8) 0.045(7) 0.006(6) -0.003(6) 0.026(7)
C10 0.034(6) 0.038(7) 0.069(9) 0.028(6) -0.016(6) -0.003(6)
C11 0.052(7) 0.033(7) 0.048(7) 0.003(5) -0.002(6) -0.009(6)
C12 0.065(9) 0.034(8) 0.065(9) 0.005(7) -0.003(7) 0.007(6)
C13 0.028(6) 0.044(7) 0.046(7) 0.008(6) 0.003(5) -0.003(5)
C14 0.031(6) 0.037(7) 0.057(8) 0.020(6) 0.002(5) 0.000(5)
C15 0.034(6) 0.019(6) 0.054(7) -0.003(5) -0.001(5) -0.003(5)
C16 0.031(6) 0.038(7) 0.049(7) 0.002(6) 0.008(5) 0.000(5)
C17 0.025(5) 0.025(6) 0.059(7) 0.002(5) 0.002(5) 0.010(5)
C18 0.047(7) 0.060(9) 0.050(7) 0.007(7) 0.012(6) -0.004(7)
C19 0.036(7) 0.051(8) 0.075(9) 0.005(7) 0.008(6) -0.017(6)
C20 0.058(8) 0.041(8) 0.061(8) -0.006(7) -0.002(7) -0.007(6)
C21 0.049(7) 0.048(8) 0.058(8) 0.008(7) 0.021(6) -0.005(6)
C22 0.033(6) 0.061(8) 0.056(8) -0.001(7) -0.001(5) -0.012(6)

loop_
_atom_type_symbol
_atom_type_description
_atom_type_scat_dispersion_real
_atom_type_scat_dispersion_imag
_atom_type_scat_source
C C 0.0033 0.0016 'International Tables Vol C Tables 4.2.6.8 and 6.1.1.4'
H H 0.0000 0.0000 'International Tables Vol C Tables 4.2.6.8 and 6.1.1.4'
Cl Cl 0.1484 0.1585 'International Tables Vol C Tables 4.2.6.8 and 6.1.1.4'
Co Co 0.3494 0.9721 'International Tables Vol C Tables 4.2.6.8 and 6.1.1.4'
F F 0.0171 0.0103 'International Tables Vol C Tables 4.2.6.8 and 6.1.1.4'
N N 0.0061 0.0033 'International Tables Vol C Tables 4.2.6.8 and 6.1.1.4'
Ru Ru -1.2594 0.8363 'International Tables Vol C Tables 4.2.6.8 and 6.1.1.4'

loop_
_geom_angle_atom_site_label_1
_geom_angle_atom_site_label_2
_geom_angle_atom_site_label_3
_geom_angle
_geom_angle_site_symmetry_1
_geom_angle_site_symmetry_3
_geom_angle_publ_flag
N2 Ru1 N4 90.6(3) . . ?
N2 Ru1 N3 89.8(3) . 3_666 ?
N4 Ru1 N3 179.3(3) . 3_666 ?
N2 Ru1 N1 179.0(3) . 3_666 ?
N4 Ru1 N1 88.8(3) . 3_666 ?
N3 Ru1 N1 90.8(3) 3_666 3_666 ?
N2 Ru1 Ru1 87.6(2) . 3_666 ?
N4 Ru1 Ru1 88.5(2) . 3_666 ?
N3 Ru1 Ru1 90.9(2) 3_666 3_666 ?
N1 Ru1 Ru1 91.6(2) 3_666 3_666 ?
N2 Ru1 Cl1 85.4(2) . . ?
N4 Ru1 Cl1 86.5(2) . . ?
N3 Ru1 Cl1 94.2(2) 3_666 . ?
N1 Ru1 Cl1 95.3(2) 3_666 . ?
Ru1 Ru1 Cl1 171.38(8) 3_666 . ?
C14 Co1 C14 180.0 . 3_576 ?
C14 Co1 C13 139.6(5) . 3_576 ?
C14 Co1 C13 40.4(5) 3_576 3_576 ?
C14 Co1 C13 40.4(5) . . ?
C14 Co1 C13 139.6(5) 3_576 . ?
C13 Co1 C13 180.0(5) 3_576 . ?
C14 Co1 C15 139.4(5) . 3_576 ?
C14 Co1 C15 40.6(5) 3_576 3_576 ?
C13 Co1 C15 68.3(5) 3_576 3_576 ?
C13 Co1 C15 111.7(5) . 3_576 ?
C14 Co1 C15 40.6(5) . . ?
C14 Co1 C15 139.4(5) 3_576 . ?
C13 Co1 C15 111.7(5) 3_576 . ?
C13 Co1 C15 68.3(5) . . ?
C15 Co1 C15 180.0 3_576 . ?
C14 Co1 C16 68.1(5) . . ?
C14 Co1 C16 111.9(5) 3_576 . ?
C13 Co1 C16 111.6(4) 3_576 . ?
C13 Co1 C16 68.4(4) . . ?
C15 Co1 C16 139.5(4) 3_576 . ?
C15 Co1 C16 40.5(4) . . ?
C14 Co1 C16 111.9(5) . 3_576 ?
C14 Co1 C16 68.1(5) 3_576 3_576 ?
C13 Co1 C16 68.4(4) 3_576 3_576 ?
C13 Co1 C16 111.6(4) . 3_576 ?
C15 Co1 C16 40.5(4) 3_576 3_576 ?
C15 Co1 C16 139.5(4) . 3_576 ?
C16 Co1 C16 180.0(7) . 3_576 ?
C14 Co1 C17 67.5(4) . . ?
C14 Co1 C17 112.5(4) 3_576 . ?
C13 Co1 C17 139.3(4) 3_576 . ?
C13 Co1 C17 40.7(4) . . ?
C15 Co1 C17 112.7(4) 3_576 . ?
C15 Co1 C17 67.3(4) . . ?
C16 Co1 C17 39.8(4) . . ?
C16 Co1 C17 140.2(4) 3_576 . ?
C14 Co1 C17 112.5(4) . 3_576 ?
C14 Co1 C17 67.5(4) 3_576 3_576 ?
C13 Co1 C17 40.7(4) 3_576 3_576 ?
C13 Co1 C17 139.3(4) . 3_576 ?
C15 Co1 C17 67.3(4) 3_576 3_576 ?
C15 Co1 C17 112.7(4) . 3_576 ?
C16 Co1 C17 140.2(4) . 3_576 ?
C16 Co1 C17 39.8(4) 3_576 3_576 ?
C17 Co1 C17 180.0 . 3_576 ?
C5 N1 C1 118.4(9) . . ?
C5 N1 Ru1 123.6(7) . 3_666 ?
C1 N1 Ru1 117.9(7) . 3_666 ?
C1 N2 Ru1 126.9(7) . . ?
C1 N2 H2 116.5 . . ?
Ru1 N2 H2 116.5 . . ?
C11 N3 C7 116.1(9) . . ?
C11 N3 Ru1 124.5(8) . 3_666 ?
C7 N3 Ru1 119.1(6) . 3_666 ?
C7 N4 Ru1 125.1(7) . . ?
C7 N4 H4A 117.4 . . ?
Ru1 N4 H4A 117.4 . . ?
N2 C1 N1 116.0(9) . . ?
N2 C1 C2 124.9(9) . . ?
N1 C1 C2 119.1(10) . . ?
C3 C2 C1 119.0(10) . . ?
C3 C2 C6 122.6(10) . . ?
C1 C2 C6 118.3(10) . . ?
C2 C3 C4 122.2(10) . . ?
C2 C3 H3 118.9 . . ?
C4 C3 H3 118.9 . . ?
C3 C4 C5 115.7(10) . . ?
C3 C4 H4 122.1 . . ?
C5 C4 H4 122.1 . . ?
N1 C5 C4 125.4(10) . . ?
N1 C5 H5 117.3 . . ?
C4 C5 H5 117.3 . . ?
F2 C6 F1 104.8(10) . . ?
F2 C6 F3 106.2(9) . . ?
F1 C6 F3 106.6(9) . . ?
F2 C6 C2 114.2(9) . . ?
F1 C6 C2 113.1(9) . . ?
F3 C6 C2 111.3(10) . . ?
N4 C7 N3 116.3(9) . . ?
N4 C7 C8 123.0(10) . . ?
N3 C7 C8 120.7(9) . . ?
C9 C8 C7 118.8(12) . . ?
C9 C8 C12 121.7(12) . . ?
C7 C8 C12 119.5(10) . . ?
C10 C9 C8 122.6(12) . . ?
C10 C9 H9 118.7 . . ?
C8 C9 H9 118.7 . . ?
C9 C10 C11 114.9(11) . . ?
C9 C10 H10 122.5 . . ?
C11 C10 H10 122.5 . . ?
N3 C11 C10 126.3(11) . . ?
N3 C11 H11 116.8 . . ?
C10 C11 H11 116.8 . . ?
F6 C12 F5 107.4(11) . . ?
F6 C12 F4 104.2(11) . . ?
F5 C12 F4 102.5(11) . . ?
F6 C12 C8 114.8(12) . . ?
F5 C12 C8 113.5(11) . . ?
F4 C12 C8 113.3(11) . . ?
C14 C13 C17 106.7(10) . . ?
C14 C13 C18 126.3(11) . . ?
C17 C13 C18 126.9(11) . . ?
C14 C13 Co1 69.4(6) . . ?
C17 C13 Co1 70.2(6) . . ?
C18 C13 Co1 128.4(9) . . ?
C13 C14 C15 108.9(10) . . ?
C13 C14 C19 126.0(11) . . ?
C15 C14 C19 124.9(12) . . ?
C13 C14 Co1 70.2(7) . . ?
C15 C14 Co1 70.4(6) . . ?
C19 C14 Co1 128.9(9) . . ?
C14 C15 C16 107.5(10) . . ?
C14 C15 C20 127.8(11) . . ?
C16 C15 C20 124.6(11) . . ?
C14 C15 Co1 69.0(7) . . ?
C16 C15 Co1 69.8(6) . . ?
C20 C15 Co1 128.5(8) . . ?
C17 C16 C15 107.8(10) . . ?
C17 C16 C21 125.2(11) . . ?
C15 C16 C21 126.9(11) . . ?
C17 C16 Co1 70.3(6) . . ?
C15 C16 Co1 69.7(6) . . ?
C21 C16 Co1 129.0(9) . . ?
C16 C17 C13 109.1(10) . . ?
C16 C17 C22 126.5(11) . . ?
C13 C17 C22 124.3(11) . . ?
C16 C17 Co1 69.9(6) . . ?
C13 C17 Co1 69.1(6) . . ?
C22 C17 Co1 125.9(8) . . ?
C13 C18 H18A 109.5 . . ?
C13 C18 H18B 109.5 . . ?
H18A C18 H18B 109.5 . . ?
C13 C18 H18C 109.5 . . ?
H18A C18 H18C 109.5 . . ?
H18B C18 H18C 109.5 . . ?
C14 C19 H19A 109.5 . . ?
C14 C19 H19B 109.5 . . ?
H19A C19 H19B 109.5 . . ?
C14 C19 H19C 109.5 . . ?
H19A C19 H19C 109.5 . . ?
H19B C19 H19C 109.5 . . ?
C15 C20 H20A 109.5 . . ?
C15 C20 H20B 109.5 . . ?
H20A C20 H20B 109.5 . . ?
C15 C20 H20C 109.5 . . ?
H20A C20 H20C 109.5 . . ?
H20B C20 H20C 109.5 . . ?
C16 C21 H21A 109.5 . . ?
C16 C21 H21B 109.5 . . ?
H21A C21 H21B 109.5 . . ?
C16 C21 H21C 109.5 . . ?
H21A C21 H21C 109.5 . . ?
H21B C21 H21C 109.5 . . ?
C17 C22 H22A 109.5 . . ?
C17 C22 H22B 109.5 . . ?
H22A C22 H22B 109.5 . . ?
C17 C22 H22C 109.5 . . ?
H22A C22 H22C 109.5 . . ?
H22B C22 H22C 109.5 . . ?

loop_
_geom_bond_atom_site_label_1
_geom_bond_atom_site_label_2
_geom_bond_distance
_geom_bond_site_symmetry_2
_geom_bond_publ_flag
Ru1 N2 2.025(8) . ?
Ru1 N4 2.031(8) . ?
Ru1 N3 2.076(9) 3_666 ?
Ru1 N1 2.091(8) 3_666 ?
Ru1 Ru1 2.3066(16) 3_666 ?
Ru1 Cl1 2.539(3) . ?
Co1 C14 2.044(11) . ?
Co1 C14 2.044(11) 3_576 ?
Co1 C13 2.054(11) 3_576 ?
Co1 C13 2.054(11) . ?
Co1 C15 2.062(11) 3_576 ?
Co1 C15 2.062(11) . ?
Co1 C16 2.063(11) . ?
Co1 C16 2.063(11) 3_576 ?
Co1 C17 2.069(11) . ?
Co1 C17 2.069(11) 3_576 ?
F1 C6 1.346(14) . ?
F2 C6 1.331(13) . ?
F3 C6 1.346(12) . ?
F4 C12 1.368(15) . ?
F5 C12 1.364(15) . ?
F6 C12 1.325(16) . ?
N1 C5 1.327(14) . ?
N1 C1 1.375(12) . ?
N1 Ru1 2.091(8) 3_666 ?
N2 C1 1.313(13) . ?
N2 H2 0.8800 . ?
N3 C11 1.353(14) . ?
N3 C7 1.372(14) . ?
N3 Ru1 2.076(9) 3_666 ?
N4 C7 1.320(13) . ?
N4 H4A 0.8800 . ?
C1 C2 1.445(14) . ?
C2 C3 1.348(16) . ?
C2 C6 1.483(15) . ?
C3 C4 1.383(16) . ?
C3 H3 0.9500 . ?
C4 C5 1.395(15) . ?
C4 H4 0.9500 . ?
C5 H5 0.9500 . ?
C7 C8 1.443(15) . ?
C8 C9 1.372(17) . ?
C8 C12 1.478(18) . ?
C9 C10 1.363(18) . ?
C9 H9 0.9500 . ?
C10 C11 1.424(16) . ?
C10 H10 0.9500 . ?
C11 H11 0.9500 . ?
C13 C14 1.416(17) . ?
C13 C17 1.434(15) . ?
C13 C18 1.501(16) . ?
C14 C15 1.425(16) . ?
C14 C19 1.504(15) . ?
C15 C16 1.428(15) . ?
C15 C20 1.500(16) . ?
C16 C17 1.405(16) . ?
C16 C21 1.491(15) . ?
C17 C22 1.529(16) . ?
C18 H18A 0.9800 . ?
C18 H18B 0.9800 . ?
C18 H18C 0.9800 . ?
C19 H19A 0.9800 . ?
C19 H19B 0.9800 . ?
C19 H19C 0.9800 . ?
C20 H20A 0.9800 . ?
C20 H20B 0.9800 . ?
C20 H20C 0.9800 . ?
C21 H21A 0.9800 . ?
C21 H21B 0.9800 . ?
C21 H21C 0.9800 . ?
C22 H22A 0.9800 . ?
C22 H22B 0.9800 . ?
C22 H22C 0.9800 . ?

loop_
_geom_torsion_atom_site_label_1
_geom_torsion_atom_site_label_2
_geom_torsion_atom_site_label_3
_geom_torsion_atom_site_label_4
_geom_torsion
_geom_torsion_site_symmetry_1
_geom_torsion_site_symmetry_2
_geom_torsion_site_symmetry_3
_geom_torsion_site_symmetry_4
_geom_torsion_publ_flag
Ru1 N2 C1 N1 -1.4(13) . . . . ?
Ru1 N2 C1 C2 178.3(7) . . . . ?
C5 N1 C1 N2 177.9(9) . . . . ?
Ru1 N1 C1 N2 0.6(12) 3_666 . . . ?
C5 N1 C1 C2 -1.8(14) . . . . ?
Ru1 N1 C1 C2 -179.1(7) 3_666 . . . ?
N2 C1 C2 C3 -177.1(10) . . . . ?
N1 C1 C2 C3 2.6(15) . . . . ?
N2 C1 C2 C6 4.8(15) . . . . ?
N1 C1 C2 C6 -175.5(9) . . . . ?
C1 C2 C3 C4 -0.6(16) . . . . ?
C6 C2 C3 C4 177.4(11) . . . . ?
C2 C3 C4 C5 -2.0(17) . . . . ?
C1 N1 C5 C4 -1.0(16) . . . . ?
Ru1 N1 C5 C4 176.2(9) 3_666 . . . ?
C3 C4 C5 N1 2.9(17) . . . . ?
C3 C2 C6 F2 122.0(11) . . . . ?
C1 C2 C6 F2 -60.1(13) . . . . ?
C3 C2 C6 F1 -118.2(12) . . . . ?
C1 C2 C6 F1 59.7(13) . . . . ?
C3 C2 C6 F3 1.7(15) . . . . ?
C1 C2 C6 F3 179.7(9) . . . . ?
Ru1 N4 C7 N3 -0.7(13) . . . . ?
Ru1 N4 C7 C8 177.6(8) . . . . ?
C11 N3 C7 N4 -174.6(9) . . . . ?
Ru1 N3 C7 N4 0.2(12) 3_666 . . . ?
C11 N3 C7 C8 7.1(14) . . . . ?
Ru1 N3 C7 C8 -178.2(8) 3_666 . . . ?
N4 C7 C8 C9 175.9(11) . . . . ?
N3 C7 C8 C9 -5.8(16) . . . . ?
N4 C7 C8 C12 -4.8(17) . . . . ?
N3 C7 C8 C12 173.5(10) . . . . ?
C7 C8 C9 C10 3.8(19) . . . . ?
C12 C8 C9 C10 -175.5(13) . . . . ?
C8 C9 C10 C11 -3(2) . . . . ?
C7 N3 C11 C10 -6.8(18) . . . . ?
Ru1 N3 C11 C10 178.7(10) 3_666 . . . ?
C9 C10 C11 N3 5(2) . . . . ?
C9 C8 C12 F6 -118.8(14) . . . . ?
C7 C8 C12 F6 61.9(15) . . . . ?
C9 C8 C12 F5 5.3(19) . . . . ?
C7 C8 C12 F5 -174.0(11) . . . . ?
C9 C8 C12 F4 121.6(13) . . . . ?
C7 C8 C12 F4 -57.7(16) . . . . ?
C17 C13 C14 C15 -0.7(13) . . . . ?
C18 C13 C14 C15 -176.8(11) . . . . ?
Co1 C13 C14 C15 60.0(8) . . . . ?
C17 C13 C14 C19 175.1(11) . . . . ?
C18 C13 C14 C19 -1(2) . . . . ?
Co1 C13 C14 C19 -124.3(12) . . . . ?
C17 C13 C14 Co1 -60.6(8) . . . . ?
C18 C13 C14 Co1 123.2(12) . . . . ?
C13 C14 C15 C16 -0.4(13) . . . . ?
C19 C14 C15 C16 -176.3(11) . . . . ?
Co1 C14 C15 C16 59.4(8) . . . . ?
C13 C14 C15 C20 177.0(11) . . . . ?
C19 C14 C15 C20 1(2) . . . . ?
Co1 C14 C15 C20 -123.2(12) . . . . ?
C13 C14 C15 Co1 -59.8(8) . . . . ?
C19 C14 C15 Co1 124.3(12) . . . . ?
C14 C15 C16 C17 1.4(13) . . . . ?
C20 C15 C16 C17 -176.1(11) . . . . ?
Co1 C15 C16 C17 60.3(8) . . . . ?
C14 C15 C16 C21 176.9(12) . . . . ?
C20 C15 C16 C21 -0.6(19) . . . . ?
Co1 C15 C16 C21 -124.2(12) . . . . ?
C14 C15 C16 Co1 -58.9(8) . . . . ?
C20 C15 C16 Co1 123.5(12) . . . . ?
C15 C16 C17 C13 -1.8(13) . . . . ?
C21 C16 C17 C13 -177.5(11) . . . . ?
Co1 C16 C17 C13 58.1(8) . . . . ?
C15 C16 C17 C22 179.7(11) . . . . ?
C21 C16 C17 C22 4.1(19) . . . . ?
Co1 C16 C17 C22 -120.4(11) . . . . ?
C15 C16 C17 Co1 -59.9(8) . . . . ?
C21 C16 C17 Co1 124.5(12) . . . . ?
C14 C13 C17 C16 1.6(13) . . . . ?
C18 C13 C17 C16 177.7(12) . . . . ?
Co1 C13 C17 C16 -58.6(8) . . . . ?
C14 C13 C17 C22 -179.9(10) . . . . ?
C18 C13 C17 C22 -3.8(19) . . . . ?
Co1 C13 C17 C22 120.0(11) . . . . ?
C14 C13 C17 Co1 60.1(8) . . . . ?
C18 C13 C17 Co1 -123.7(13) . . . . ?
